data_7160847
loop_
_publ_author_name
'Li, Wanpeng'
'Gao, Ying'
'Ruan, Hanli'

_publ_section_title
;
 Resorcylic acid lactone derivatives with immunosuppressive activity from
 the endophytic <i>Podospora</i> sp. G214.
;
_journal_issue 47
_journal_name_full 'Organic &amp; biomolecular chemistry'
_journal_page_first 10771
_journal_page_last 10778
_journal_paper_doi 10.1039/d5ob01602a
_journal_volume 23
_journal_year 2025
_chemical_formula_moiety 'C13 H12 Cl2 O5'
_chemical_formula_sum 'C13 H12 Cl2 O5'
_chemical_formula_weight 319.13
_space_group_crystal_system monoclinic
_space_group_IT_number 11
_space_group_name_Hall '-P 2yb'
_space_group_name_H-M_alt 'P 1 21/m 1'
_atom_sites_solution_hydrogens mixed
_atom_sites_solution_primary direct
_audit_creation_date 2020-09-14
_audit_creation_method
;
Olex2 1.2
(compiled 2018.05.29 svn.r3508 for OlexSys, GUI svn.r5506)
;
_audit_update_record
;
2025-10-09 deposited with the CCDC.	2025-11-11 downloaded from the CCDC.
;
_cell_angle_alpha 90
_cell_angle_beta 99.933(5)
_cell_angle_gamma 90
_cell_formula_units_Z 2
_cell_length_a 9.4456(5)
_cell_length_b 6.6650(3)
_cell_length_c 10.5231(5)
_cell_measurement_reflns_used 3860
_cell_measurement_temperature 99.99(10)
_cell_measurement_theta_max 73.6160
_cell_measurement_theta_min 4.7340
_cell_volume 652.55(6)
_computing_cell_refinement 'CrysAlisPro 1.171.39.28b (Rigaku OD, 2015)'
_computing_data_collection 'CrysAlisPro 1.171.39.28b (Rigaku OD, 2015)'
_computing_data_reduction 'CrysAlisPro 1.171.39.28b (Rigaku OD, 2015)'
_computing_molecular_graphics 'Olex2 (Dolomanov et al., 2009)'
_computing_publication_material 'Olex2 (Dolomanov et al., 2009)'
_computing_structure_refinement 'XL (Sheldrick, 2008)'
_computing_structure_solution 'ShelXS (Sheldrick, 2008)'
_diffrn_ambient_environment N~2~
_diffrn_ambient_temperature 99.99(10)
_diffrn_detector 'CCD plate'
_diffrn_measured_fraction_theta_full 0.995
_diffrn_measured_fraction_theta_max 0.995
_diffrn_measurement_details
;
List of Runs (angles in degrees, time in seconds):

  # Type    Start    End  Width  t~exp~   \w     \q     \k     \f   Frames
#--------------------------------------------------------------------------
  1  \w     41.00 104.00   0.50    0.50    --   95.20 -23.00 114.00  126
  2  \w    106.00 132.00   0.50    0.50    --   95.20  23.00 -80.00   52
  3  \w    135.00 162.00   0.50    0.50    --   95.20  23.00 -80.00   54
  4  \w     12.00  37.00   0.50    0.50    --   95.20 -23.00 114.00   50
  5  \w    -43.00  20.00   0.50    0.50    --    0.00 -57.00 -60.00  126
  6  \w    -28.00  31.00   0.50    0.50    --    0.00 -82.00   0.00  118
  7  \w    -19.00   6.00   0.50    0.50    --    0.00 -82.00-120.00   50
  8  \w      1.00  29.00   0.50    0.50    --    0.00 -82.00  60.00   56
  9  \w     12.00  37.00   0.50    0.50    --    0.00  23.00 -80.00   50
 10  \w    -59.00 -34.00   0.50    0.50    --    0.00 -23.00 114.00   50
 11  \w    -16.00  10.00   0.50    0.50    --    0.00  57.00-150.00   52
 12  \w    -89.00 -61.00   0.50    0.50    --    0.00 -57.00 -60.00   56
 13  \w    123.00 185.00   0.50    0.50    --   95.20  61.00  30.00  124
 14  \w    120.00 184.00   0.50    0.50    --   95.20  61.00  90.00  128
 15  \w     72.00  98.00   0.50    0.50    --   95.20  61.00  30.00   52
 16  \w     73.00  99.00   0.50    0.50    --   95.20  61.00   8.31   52
 17  \w     74.00 101.00   0.50    0.50    --   95.20  57.00 -27.96   54
 18  \w     36.00  91.00   0.50    0.50    --   95.20 -77.00  30.00  110
 19  \w      8.00 117.00   0.50    0.50    --   95.20 -61.00 -30.00  218
 20  \w     75.00 108.00   0.50    0.50    --   95.20  61.00  90.00   66
 21  \w     73.00  98.00   0.50    0.50    --   95.20  61.00   0.00   50
 22  \w     80.00 105.00   0.50    0.50    --   95.20  45.00   0.00   50
 23  \w    158.00 185.00   0.50    0.50    --   95.20  61.00  60.00   54
 24  \w     81.00 144.00   0.50    0.50    --   95.20  45.00  60.00  126
 25  \w    147.00 180.00   0.50    0.50    --   95.20  45.00  60.00   66
 26  \w    111.00 136.00   0.50    0.50    --   95.20  74.00  63.20   50
 27  \w     80.00 107.00   0.50    0.50    --   95.20  45.00 -30.00   54
 28  \w    124.00 159.00   0.50    0.50    --   95.20  45.00 -30.00   70
 29  \w     83.00 118.00   0.50    0.50    --   95.20  45.00  30.00   70
 30  \w     77.00 104.00   0.50    0.50    --   95.20  53.00   2.45   54
 31  \w     74.00 100.00   0.50    0.50    --   95.20  61.00 -60.00   52
 32  \w    119.00 144.00   0.50    0.50    --   95.20  61.00 -60.00   50
 33  \w     75.00 118.00   0.50    0.50    --   95.20 -82.00-120.00   86
 34  \w     67.00  93.00   0.50    0.50    --   95.20  74.00  63.20   52
 35  \w     73.00  98.00   0.50    0.50    --   95.20  61.00 -30.00   50
 36  \w     79.00 175.00   0.50    0.50    --   95.20  30.00   0.00  192
 37  \w     80.00 105.00   0.50    0.50    --   95.20  30.00 -30.00   50
 38  \w     33.00 107.00   0.50    0.50    --   95.20 -30.00 -60.00  148
 39  \w     72.00 103.00   0.50    0.50    --   95.20  61.00  60.00   62
;
_diffrn_measurement_device 'four-circle diffractometer'
_diffrn_measurement_device_type 'XtaLAB AFC12 (RINC): Kappa single'
_diffrn_measurement_method '\w scans'
_diffrn_orient_matrix_type 'CrysAlisPro convention (1999,Acta A55,543-557)'
_diffrn_orient_matrix_UB_11 -0.1551486000
_diffrn_orient_matrix_UB_12 0.0663748000
_diffrn_orient_matrix_UB_13 -0.0528369000
_diffrn_orient_matrix_UB_21 -0.0295198000
_diffrn_orient_matrix_UB_22 0.0203190000
_diffrn_orient_matrix_UB_23 0.1389163000
_diffrn_orient_matrix_UB_31 0.0495470000
_diffrn_orient_matrix_UB_32 0.2205146000
_diffrn_orient_matrix_UB_33 0.0030197000
_diffrn_radiation_monochromator graphite
_diffrn_radiation_probe x-ray
_diffrn_radiation_type CuK\a
_diffrn_radiation_wavelength 1.54178
_diffrn_reflns_av_R_equivalents 0.0572
_diffrn_reflns_av_unetI/netI 0.0250
_diffrn_reflns_Laue_measured_fraction_full 0.995
_diffrn_reflns_Laue_measured_fraction_max 0.995
_diffrn_reflns_limit_h_max 11
_diffrn_reflns_limit_h_min -10
_diffrn_reflns_limit_k_max 7
_diffrn_reflns_limit_k_min -7
_diffrn_reflns_limit_l_max 12
_diffrn_reflns_limit_l_min -12
_diffrn_reflns_number 6109
_diffrn_reflns_point_group_measured_fraction_full 0.995
_diffrn_reflns_point_group_measured_fraction_max 0.995
_diffrn_reflns_theta_full 65.933
_diffrn_reflns_theta_max 65.933
_diffrn_reflns_theta_min 4.265
_diffrn_source 'fine-focus sealed X-ray tube'
_diffrn_source_type 'Enhance (Cu) X-ray Source'
_diffrn_standards_number 0
_exptl_absorpt_coefficient_mu 4.651
_exptl_absorpt_correction_T_max 1.00000
_exptl_absorpt_correction_T_min 0.40851
_exptl_absorpt_correction_type multi-scan
_exptl_absorpt_process_details
;
CrysAlisPro 1.171.39.28b (Rigaku Oxford Diffraction, 2015)
Empirical absorption correction using spherical harmonics,
 implemented in SCALE3 ABSPACK scaling algorithm.
;
_exptl_crystal_colour colourless
_exptl_crystal_colour_primary colourless
_exptl_crystal_density_diffrn 1.624
_exptl_crystal_description block
_exptl_crystal_F_000 328
_exptl_crystal_size_max 0.3
_exptl_crystal_size_mid 0.25
_exptl_crystal_size_min 0.05
_refine_diff_density_max 0.692
_refine_diff_density_min -0.682
_refine_diff_density_rms 0.124
_refine_ls_extinction_method none
_refine_ls_goodness_of_fit_ref 1.206
_refine_ls_hydrogen_treatment constr
_refine_ls_matrix_type full
_refine_ls_number_parameters 123
_refine_ls_number_reflns 1238
_refine_ls_number_restraints 6
_refine_ls_restrained_S_all 1.206
_refine_ls_R_factor_all 0.0993
_refine_ls_R_factor_gt 0.0981
_refine_ls_shift/su_max 0.000
_refine_ls_shift/su_mean 0.000
_refine_ls_structure_factor_coef Fsqd
_refine_ls_weighting_details 'w=1/[\s^2^(Fo^2^)+(0.0260P)^2^+6.9787P] where P=(Fo^2^+2Fc^2^)/3'
_refine_ls_weighting_scheme calc
_refine_ls_wR_factor_gt 0.2145
_refine_ls_wR_factor_ref 0.2149
_reflns_Friedel_coverage 0.000
_reflns_number_gt 1201
_reflns_number_total 1238
_reflns_threshold_expression 'I > 2\s(I)'
_cod_data_source_file d5ob01602a2.cif
_cod_data_source_block 20200911_tof-112
_cod_depositor_comments 'Adding full bibliography for 7160847--7160848.cif.'
_cod_database_code 7160847
_shelx_shelxl_version_number 2014/7
_shelx_space_group_comment
;
The symmetry employed for this shelxl refinement is uniquely defined
by the following loop, which should always be used as a source of
symmetry information in preference to the above space-group names.
They are only intended as comments.
;
_shelx_estimated_absorpt_t_max 0.801
_shelx_estimated_absorpt_t_min 0.336
_reflns_odcompleteness_completeness 99.45
_reflns_odcompleteness_iscentric 1
_reflns_odcompleteness_theta 66.97
_olex2_refinement_description
;
1. Fixed Uiso
 At 1.2 times of:
  All C(H) groups, {H9A,H9B} of C9
 At 1.5 times of:
  All O(H) groups, {H12A,H12B} of C12
2. Uiso/Uaniso restraints and constraints
Uanis(C12) \\sim Ueq: with sigma of 0.005 and sigma for terminal atoms of 0.01
3. Others
 Fixed Sof: H9A(0.5) H9B(0.5) H10(0.5) H12A(0.5) H4A(0.5) O5(0.5) H5A(0.5)
4.a Riding coordinates:
 C12(H12A,H12B)
4.b Ternary CH refined with riding coordinates:
 C10(H10), C11(H11)
4.c Secondary CH2 refined with riding coordinates:
 C9(H9A,H9B)
4.d Aromatic/amide H refined with riding coordinates:
 C4(H4), C5(H5), C7(H7)
4.e Idealised tetrahedral OH refined as rotating group:
 O4(H4A), O5(H5A)
;
_olex2_submission_special_instructions 'No special instructions were received'
_oxdiff_exptl_absorpt_empirical_details
;
Empirical correction (ABSPACK) includes:
- Absorption correction using spherical harmonics
- Frame scaling
;
_oxdiff_exptl_absorpt_empirical_full_max 2.123
_oxdiff_exptl_absorpt_empirical_full_min 0.536

loop_
_space_group_symop_operation_xyz
'x, y, z'
'-x, y+1/2, -z'
'-x, -y, -z'
'x, -y-1/2, z'

loop_
_atom_site_label
_atom_site_type_symbol
_atom_site_fract_x
_atom_site_fract_y
_atom_site_fract_z
_atom_site_U_iso_or_equiv
_atom_site_adp_type
_atom_site_occupancy
_atom_site_site_symmetry_order
_atom_site_calc_flag
_atom_site_refinement_flags_posn
_atom_site_refinement_flags_adp
_atom_site_refinement_flags_occupancy
_atom_site_disorder_assembly
_atom_site_disorder_group
C1 C -0.0516(9) 0.7500 1.0656(8) 0.0229(19) Uani 1 2 d S T P . .
C3 C 0.2062(9) 0.7500 1.0966(8) 0.0232(19) Uani 1 2 d S T P . .
C4 C 0.2074(9) 0.7500 0.9682(8) 0.0214(19) Uani 1 2 d S T P . .
H4 H 0.2966 0.7500 0.9379 0.026 Uiso 1 2 calc RS T P . .
C4A C 0.0746(9) 0.7500 0.8767(8) 0.0206(18) Uani 1 2 d S T P . .
C5 C 0.0733(10) 0.7500 0.7445(8) 0.0221(19) Uani 1 2 d S T P . .
H5 H 0.1603 0.7500 0.7106 0.027 Uiso 1 2 calc RS T P . .
C6 C -0.0607(9) 0.7500 0.6627(7) 0.0198(18) Uani 1 2 d S T P . .
C7 C -0.1891(9) 0.7500 0.7101(8) 0.0217(18) Uani 1 2 d S T P . .
H7 H -0.2782 0.7500 0.6522 0.026 Uiso 1 2 calc RS T P . .
C8 C -0.1870(9) 0.7500 0.8412(8) 0.0229(19) Uani 1 2 d S T P . .
C8A C -0.0530(10) 0.7500 0.9267(8) 0.0225(19) Uani 1 2 d S T P . .
C9 C 0.3312(9) 0.7500 1.2044(7) 0.0214(18) Uani 1 2 d S T P B .
H9A H 0.3238 0.6303 1.2586 0.026 Uiso 0.5 1 calc R . . . .
H9B H 0.3238 0.8697 1.2586 0.026 Uiso 0.5 1 calc R . . . .
C10 C 0.4782(10) 0.7500 1.1665(9) 0.032(2) Uani 1 2 d S T P . .
H10 H 0.4873 0.8729 1.1140 0.038 Uiso 0.5 1 calc R . . B .
C11 C 0.6006(10) 0.7500 1.2830(8) 0.033(2) Uani 1 2 d S T P B .
H11 H 0.6939 0.7500 1.2503 0.040 Uiso 1 2 calc RS T P . .
C12 C 0.0520(10) 0.7500 0.4747(8) 0.026(2) Uani 1 2 d S TU P . .
H12A H 0.0261 0.7354 0.3809 0.039 Uiso 0.5 1 d R . . A -1
H12B H 0.1138 0.6379 0.5099 0.039 Uiso 1 1 d R . . A -1
Cl1 Cl 0.5946(2) 0.5326(4) 1.3782(2) 0.0600(8) Uani 1 1 d . . . . .
O1 O -0.1567(6) 0.7500 1.1170(5) 0.0269(15) Uani 1 2 d S T P . .
O2 O 0.0796(6) 0.7500 1.1431(5) 0.0233(13) Uani 1 2 d S T P . .
O3 O -0.0767(6) 0.7500 0.5314(5) 0.0230(14) Uani 1 2 d S T P . .
O4 O -0.3151(6) 0.7500 0.8848(6) 0.0307(16) Uani 1 2 d S T P . .
H4A H -0.3026 0.7932 0.9609 0.046 Uiso 0.5 1 calc GR . . . .
O5 O 0.5030(9) 0.5778(18) 1.0920(8) 0.038(3) Uani 0.5 1 d . . . B -1
H5A H 0.4430 0.4880 1.1008 0.057 Uiso 0.5 1 calc GR . . B -1

loop_
_atom_site_aniso_label
_atom_site_aniso_U_11
_atom_site_aniso_U_22
_atom_site_aniso_U_33
_atom_site_aniso_U_23
_atom_site_aniso_U_13
_atom_site_aniso_U_12
C1 0.022(4) 0.029(5) 0.018(4) 0.000 0.006(3) 0.000
C3 0.021(4) 0.028(5) 0.024(5) 0.000 0.014(4) 0.000
C4 0.027(4) 0.026(5) 0.015(4) 0.000 0.014(3) 0.000
C4A 0.025(4) 0.020(4) 0.016(4) 0.000 0.002(3) 0.000
C5 0.031(5) 0.023(5) 0.012(4) 0.000 0.004(3) 0.000
C6 0.030(5) 0.017(4) 0.012(4) 0.000 0.004(3) 0.000
C7 0.028(4) 0.028(5) 0.008(4) 0.000 -0.001(3) 0.000
C8 0.024(4) 0.023(5) 0.022(4) 0.000 0.004(4) 0.000
C8A 0.032(5) 0.021(4) 0.013(4) 0.000 -0.001(3) 0.000
C9 0.026(4) 0.029(5) 0.009(4) 0.000 0.005(3) 0.000
C10 0.029(5) 0.045(6) 0.019(5) 0.000 -0.003(4) 0.000
C11 0.030(5) 0.058(7) 0.008(4) 0.000 -0.004(4) 0.000
C12 0.039(5) 0.033(5) 0.006(4) 0.000 0.006(3) 0.000
Cl1 0.0372(10) 0.0810(17) 0.0566(12) 0.0371(12) -0.0067(8) 0.0023(10)
O1 0.028(3) 0.039(4) 0.014(3) 0.000 0.005(3) 0.000
O2 0.025(3) 0.031(3) 0.012(3) 0.000 -0.001(2) 0.000
O3 0.027(3) 0.030(3) 0.012(3) 0.000 0.004(2) 0.000
O4 0.028(3) 0.053(5) 0.013(3) 0.000 0.007(2) 0.000
O5 0.028(5) 0.073(8) 0.014(4) -0.008(5) 0.005(3) 0.001(5)

loop_
_atom_type_symbol
_atom_type_description
_atom_type_scat_dispersion_real
_atom_type_scat_dispersion_imag
_atom_type_scat_source
C C 0.0181 0.0091 'International Tables Vol C Tables 4.2.6.8 and 6.1.1.4'
H H 0.0000 0.0000 'International Tables Vol C Tables 4.2.6.8 and 6.1.1.4'
Cl Cl 0.3639 0.7018 'International Tables Vol C Tables 4.2.6.8 and 6.1.1.4'
O O 0.0492 0.0322 'International Tables Vol C Tables 4.2.6.8 and 6.1.1.4'

loop_
_geom_angle_atom_site_label_1
_geom_angle_atom_site_label_2
_geom_angle_atom_site_label_3
_geom_angle
_geom_angle_site_symmetry_1
_geom_angle_site_symmetry_3
_geom_angle_publ_flag
O1 C1 C8A 125.5(8) . . ?
O1 C1 O2 117.8(8) . . ?
O2 C1 C8A 116.7(7) . . ?
C4 C3 C9 128.2(8) . . ?
C4 C3 O2 121.0(8) . . ?
O2 C3 C9 110.8(7) . . ?
C3 C4 H4 119.7 . . ?
C3 C4 C4A 120.6(8) . . ?
C4A C4 H4 119.7 . . ?
C5 C4A C4 121.6(8) . . ?
C5 C4A C8A 121.2(8) . . ?
C8A C4A C4 117.1(7) . . ?
C4A C5 H5 121.1 . . ?
C4A C5 C6 117.8(8) . . ?
C6 C5 H5 121.1 . . ?
C7 C6 C5 122.1(7) . . ?
O3 C6 C5 123.5(8) . . ?
O3 C6 C7 114.4(7) . . ?
C6 C7 H7 120.1 . . ?
C8 C7 C6 119.9(8) . . ?
C8 C7 H7 120.1 . . ?
C7 C8 C8A 119.4(8) . . ?
O4 C8 C7 118.4(8) . . ?
O4 C8 C8A 122.1(8) . . ?
C4A C8A C1 121.2(8) . . ?
C4A C8A C8 119.6(8) . . ?
C8 C8A C1 119.1(8) . . ?
C3 C9 H9A 108.2 . . ?
C3 C9 H9B 108.2 . . ?
C3 C9 C10 116.3(7) . . ?
H9A C9 H9B 107.4 . . ?
C10 C9 H9A 108.2 . . ?
C10 C9 H9B 108.2 . . ?
C9 C10 H10 108.5 . . ?
C9 C10 C11 112.9(7) . . ?
C11 C10 H10 108.5 . . ?
O5 C10 C9 113.0(6) . . ?
O5 C10 H10 108.5 . . ?
O5 C10 C11 105.4(6) . . ?
C10 C11 H11 108.2 . . ?
C10 C11 Cl1 111.1(4) . . ?
C10 C11 Cl1 111.1(4) . 4_575 ?
Cl1 C11 H11 108.2 . . ?
Cl1 C11 H11 108.2 4_575 . ?
Cl1 C11 Cl1 110.1(5) 4_575 . ?
H12A C12 H12B 109.5 . . ?
O3 C12 H12A 109.6 . . ?
O3 C12 H12B 109.4 . . ?
C1 O2 C3 123.3(7) . . ?
C6 O3 C12 117.7(6) . . ?
C8 O4 H4A 109.5 . . ?
C10 O5 H5A 109.5 . . ?

loop_
_geom_bond_atom_site_label_1
_geom_bond_atom_site_label_2
_geom_bond_distance
_geom_bond_site_symmetry_2
_geom_bond_publ_flag
C1 C8A 1.460(11) . ?
C1 O1 1.209(10) . ?
C1 O2 1.361(10) . ?
C3 C4 1.354(11) . ?
C3 C9 1.490(12) . ?
C3 O2 1.367(10) . ?
C4 H4 0.9500 . ?
C4 C4A 1.444(12) . ?
C4A C5 1.389(11) . ?
C4A C8A 1.396(12) . ?
C5 H5 0.9500 . ?
C5 C6 1.403(12) . ?
C6 C7 1.389(12) . ?
C6 O3 1.363(9) . ?
C7 H7 0.9500 . ?
C7 C8 1.376(11) . ?
C8 C8A 1.421(12) . ?
C8 O4 1.365(10) . ?
C9 H9A 0.9900 . ?
C9 H9B 0.9900 . ?
C9 C10 1.509(12) . ?
C10 H10 1.0000 . ?
C10 C11 1.534(11) . ?
C10 O5 1.432(11) . ?
C11 H11 1.0000 . ?
C11 Cl1 1.768(5) 4_575 ?
C11 Cl1 1.768(5) . ?
C12 H12A 0.9801 . ?
C12 H12B 0.9800 . ?
C12 O3 1.444(10) . ?
O4 H4A 0.8400 . ?
O5 H5A 0.8400 . ?

loop_
_geom_torsion_atom_site_label_1
_geom_torsion_atom_site_label_2
_geom_torsion_atom_site_label_3
_geom_torsion_atom_site_label_4
_geom_torsion
_geom_torsion_site_symmetry_1
_geom_torsion_site_symmetry_2
_geom_torsion_site_symmetry_3
_geom_torsion_site_symmetry_4
_geom_torsion_publ_flag
C3 C4 C4A C5 180.000(4) . . . . ?
C3 C4 C4A C8A 0.000(4) . . . . ?
C3 C9 C10 C11 180.000(4) . . . . ?
C3 C9 C10 O5 -60.5(6) . . . . ?
C4 C3 C9 C10 0.000(5) . . . . ?
C4 C3 O2 C1 0.000(5) . . . . ?
C4 C4A C5 C6 180.000(3) . . . . ?
C4 C4A C8A C1 0.000(4) . . . . ?
C4 C4A C8A C8 180.000(3) . . . . ?
C4A C5 C6 C7 0.000(3) . . . . ?
C4A C5 C6 O3 180.000(2) . . . . ?
C5 C4A C8A C1 180.000(3) . . . . ?
C5 C4A C8A C8 0.000(4) . . . . ?
C5 C6 C7 C8 0.000(3) . . . . ?
C5 C6 O3 C12 0.000(3) . . . . ?
C6 C7 C8 C8A 0.000(3) . . . . ?
C6 C7 C8 O4 180.000(2) . . . . ?
C7 C6 O3 C12 180.000(2) . . . . ?
C7 C8 C8A C1 180.000(3) . . . . ?
C7 C8 C8A C4A 0.000(4) . . . . ?
C8A C1 O2 C3 0.000(5) . . . . ?
C8A C4A C5 C6 0.000(4) . . . . ?
C9 C3 C4 C4A 180.000(4) . . . . ?
C9 C3 O2 C1 180.000(4) . . . . ?
C9 C10 C11 Cl1 61.4(4) . . . . ?
C9 C10 C11 Cl1 -61.4(4) . . . 4_575 ?
O1 C1 C8A C4A 180.000(4) . . . . ?
O1 C1 C8A C8 0.000(4) . . . . ?
O1 C1 O2 C3 180.000(4) . . . . ?
O2 C1 C8A C4A 0.000(4) . . . . ?
O2 C1 C8A C8 180.000(4) . . . . ?
O2 C3 C4 C4A 0.000(5) . . . . ?
O2 C3 C9 C10 180.000(4) . . . . ?
O3 C6 C7 C8 180.000(3) . . . . ?
O4 C8 C8A C1 0.000(4) . . . . ?
O4 C8 C8A C4A 180.000(3) . . . . ?
O5 C10 C11 Cl1 -62.3(9) . . . . ?
O5 C10 C11 Cl1 174.8(6) . . . 4_575 ?
